data_1560188
loop_
_publ_author_name
'Nicks, Joshua'
'Boer, Stephanie A.'
'White, Nicholas G.'
'Foster, Jonathan A.'

_publ_section_title
;
 Monolayer nanosheets formed by liquid exfoliation of charge-assisted
 hydrogen-bonded frameworks
;
_journal_issue 9
_journal_name_full 'Chemical Science'
_journal_page_first 3322
_journal_page_last 3327
_journal_paper_doi 10.1039/D0SC06906J
_journal_volume 12
_journal_year 2021
_chemical_compound_source synthesized
_chemical_formula_moiety 'C4 H6 N2, C4 H2 O2'
_chemical_formula_sum 'C8 H8 N2 O2'
_chemical_formula_weight 164.16
_space_group_IT_number 2
_space_group_name_Hall '-P 1'
_space_group_name_H-M_alt 'P -1'
_symmetry_cell_setting triclinic
_symmetry_space_group_name_Hall '-P 1'
_symmetry_space_group_name_H-M 'P -1'
_atom_sites_solution_hydrogens difmap
_atom_sites_solution_primary other
_audit_update_record
;
2020-12-01 deposited with the CCDC.	2021-01-13 downloaded from the CCDC.
;
_cell_angle_alpha 71.386(8)
_cell_angle_beta 83.555(7)
_cell_angle_gamma 74.217(7)
_cell_formula_units_Z 2
_cell_length_a 5.5557(5)
_cell_length_b 7.8957(7)
_cell_length_c 9.0549(8)
_cell_measurement_reflns_used 2031
_cell_measurement_temperature 293
_cell_measurement_theta_max 73.5
_cell_measurement_theta_min 5.15
_cell_volume 362.09(6)
_computing_cell_refinement 'CrysAlisPro, (Agilent, 2011)'
_computing_data_collection 'CrysAlisPro, (Agilent, 2011'
_computing_data_reduction 'CrysAlisPro, (Agilent, 2011)'
_computing_publication_material 'CRYSTALS (Betteridge et al., 2003)'
_computing_structure_refinement 'CRYSTALS (Betteridge et al., 2003)'
_computing_structure_solution 'Superflip (Palatinus & Chapuis, 2007)'
_diffrn_ambient_temperature 293
_diffrn_measured_fraction_theta_full 1.000
_diffrn_measured_fraction_theta_max 0.994
_diffrn_measurement_device Area
_diffrn_measurement_device_type 'Oxford Diffraction Supernova'
_diffrn_measurement_method \w
_diffrn_radiation_monochromator mirror
_diffrn_radiation_type 'Cu K\a'
_diffrn_radiation_wavelength 1.54184
_diffrn_reflns_av_R_equivalents 0.024
_diffrn_reflns_av_unetI/netI 0.035
_diffrn_reflns_limit_h_max 6
_diffrn_reflns_limit_h_min -6
_diffrn_reflns_limit_k_max 9
_diffrn_reflns_limit_k_min -9
_diffrn_reflns_limit_l_max 10
_diffrn_reflns_limit_l_min -11
_diffrn_reflns_number 5714
_diffrn_reflns_theta_full 68.037
_diffrn_reflns_theta_max 73.757
_diffrn_reflns_theta_min 5.156
_diffrn_standards_number 0
_exptl_absorpt_coefficient_mu 0.927
_exptl_absorpt_correction_T_max 1.00
_exptl_absorpt_correction_T_min 0.93
_exptl_absorpt_correction_type multi-scan
_exptl_absorpt_process_details 'CrysAlisPro, (Agilent, 2011)'
_exptl_crystal_colour colourless
_exptl_crystal_density_diffrn 1.506
_exptl_crystal_density_meas ?
_exptl_crystal_density_method 'not measured'
_exptl_crystal_description block
_exptl_crystal_F_000 171.999
_exptl_crystal_recrystallization_method 'Re-crystallisation from solvent: Water'
_exptl_crystal_size_max 0.10
_exptl_crystal_size_mid 0.07
_exptl_crystal_size_min 0.06
_refine_diff_density_max 0.25
_refine_diff_density_min -0.20
_refine_ls_extinction_method None
_refine_ls_goodness_of_fit_ref 1.0049
_refine_ls_hydrogen_treatment mixed
_refine_ls_matrix_type full
_refine_ls_number_parameters 125
_refine_ls_number_reflns 1449
_refine_ls_number_restraints 12
_refine_ls_R_factor_all 0.0532
_refine_ls_R_factor_gt 0.0456
_refine_ls_shift/su_max 0.0002619
_refine_ls_shift/su_mean 0.0000360
_refine_ls_structure_factor_coef Fsqd
_refine_ls_weighting_details
;
 Method= Modified Sheldrick 
 w=1/[\s^2^(F^2^) + ( 0.08P)^2^ + 0.09P] 
 ,where P=(max(Fo^2^,0) + 2Fc^2^)/3 
;
_refine_ls_weighting_scheme calc
_refine_ls_wR_factor_all 0.1382
_refine_ls_wR_factor_gt 0.1277
_refine_ls_wR_factor_ref 0.1382
_reflns_limit_h_max 6
_reflns_limit_h_min -6
_reflns_limit_k_max 9
_reflns_limit_k_min -8
_reflns_limit_l_max 11
_reflns_limit_l_min 0
_reflns_number_gt 1182
_reflns_number_total 1452
_reflns_threshold_expression I>2.0\s(I)
_oxford_diffrn_Wilson_B_factor 2.20
_oxford_diffrn_Wilson_scale 0.01
_oxford_refine_ls_r_factor_ref 0.0532
_oxford_refine_ls_scale 11.3(11)
_oxford_reflns_number_all 1449
_cod_data_source_file d0sc06906j2.cif
_cod_data_source_block 2TP293K
_cod_depositor_comments
;
The following automatic conversions were performed:

data item '_exptl_crystal_density_meas' value 'not measured' was
changed to '?' -- the value is perceived as not measured.

Automatic conversion script
Id: cif_fix_values 7556 2019-12-06 15:28:31Z antanas 

 Adding full bibliography for 1560186--1560188.cif.
;
_cod_original_sg_symbol_H-M 'P -1 '
_cod_database_code 1560188
_oxford_refine_reflns_threshold_expression I>-3.0\s(I)
_oxford_refine_ls_r_factor_all 0.0532
_oxford_refine_ls_wr_factor_all 0.1382

loop_
_symmetry_equiv_pos_as_xyz
x,y,z
-x,-y,-z

loop_
_atom_site_label
_atom_site_type_symbol
_atom_site_fract_x
_atom_site_fract_y
_atom_site_fract_z
_atom_site_U_iso_or_equiv
_atom_site_occupancy
_atom_site_adp_type
_atom_site_refinement_flags_posn
_atom_site_refinement_flags_adp
_atom_site_refinement_flags_occupancy
_atom_site_disorder_assembly
_atom_site_disorder_group
_atom_site_attached_hydrogens
N1 N 0.6372(3) 0.44052(17) 0.70649(14) 0.0350 1.0000 Uani D . . . . .
N2 N 0.6733(2) 0.18957(16) 0.91982(14) 0.0336 1.0000 Uani D . . . . .
C3 C 0.7212(2) 0.34871(18) 0.84631(15) 0.0268 1.0000 Uani D . . . . .
C4 C 0.8679(2) 0.42696(18) 0.92400(15) 0.0262 1.0000 Uani . . . . . .
C5 C 1.0435(3) 0.31019(19) 1.03400(17) 0.0313 1.0000 Uani . . . . . .
C6 C 0.8248(3) 0.61696(19) 0.89087(16) 0.0311 1.0000 Uani . . . . . .
O11 O 1.2985(2) 0.31361(14) 0.59119(13) 0.0414 1.0000 Uani . . . . . .
O12 O 1.3853(2) 0.04611(15) 0.78091(12) 0.0436 1.0000 Uani . . . . . .
C13 C 1.2842(3) 0.15029(19) 0.65506(15) 0.0295 1.0000 Uani . . . . . .
C14 C 1.1359(3) 0.07228(19) 0.57487(15) 0.0275 1.0000 Uani . . . . . .
C15 C 0.9562(3) 0.18980(19) 0.46790(16) 0.0309 1.0000 Uani . . . . . .
C16 C 1.1783(3) -0.11720(19) 0.60603(16) 0.0316 1.0000 Uani . . . . . .
H51 H 1.0765 0.1825 1.0577 0.0367 1.0000 Uiso R . . . . .
H61 H 0.7065 0.6980 0.8164 0.0374 1.0000 Uiso R . . . . .
H151 H 0.9262 0.3210 0.4429 0.0355 1.0000 Uiso R . . . . .
H161 H 1.3048 -0.2003 0.6763 0.0373 1.0000 Uiso R . . . . .
H22 H 0.695(3) 0.137(2) 1.0204(17) 0.0419(19) 1.0000 Uiso D . . . . .
H12 H 0.697(3) 0.533(2) 0.6421(18) 0.0425(19) 1.0000 Uiso D . . . . .
H21 H 0.575(3) 0.147(2) 0.8745(18) 0.0420(18) 1.0000 Uiso D . . . . .
H11 H 0.535(3) 0.395(2) 0.6659(18) 0.0433(19) 1.0000 Uiso D . . . . .

loop_
_atom_site_aniso_label
_atom_site_aniso_U_11
_atom_site_aniso_U_22
_atom_site_aniso_U_33
_atom_site_aniso_U_23
_atom_site_aniso_U_13
_atom_site_aniso_U_12
N1 0.0509(8) 0.0333(7) 0.0276(6) -0.0029(5) -0.0165(5) -0.0229(6)
N2 0.0494(8) 0.0314(7) 0.0269(6) -0.0036(5) -0.0138(5) -0.0223(6)
C3 0.0322(7) 0.0270(7) 0.0255(7) -0.0087(5) -0.0069(5) -0.0108(5)
C4 0.0318(7) 0.0274(7) 0.0242(6) -0.0083(5) -0.0071(5) -0.0118(5)
C5 0.0397(8) 0.0230(6) 0.0350(7) -0.0083(5) -0.0139(6) -0.0091(6)
C6 0.0365(7) 0.0278(7) 0.0309(7) -0.0058(5) -0.0152(5) -0.0090(5)
O11 0.0606(7) 0.0323(6) 0.0382(6) -0.0024(5) -0.0215(5) -0.0243(5)
O12 0.0667(8) 0.0405(7) 0.0309(6) 0.0013(5) -0.0244(5) -0.0304(6)
C13 0.0386(7) 0.0304(7) 0.0243(6) -0.0059(5) -0.0083(5) -0.0162(6)
C14 0.0341(7) 0.0297(7) 0.0236(6) -0.0077(5) -0.0070(5) -0.0141(6)
C15 0.0405(8) 0.0239(6) 0.0322(7) -0.0070(5) -0.0121(6) -0.0113(6)
C16 0.0378(7) 0.0287(7) 0.0304(7) -0.0057(5) -0.0151(5) -0.0096(6)

loop_
_atom_type_symbol
_atom_type_scat_dispersion_real
_atom_type_scat_dispersion_imag
_atom_type_scat_Cromer_Mann_a1
_atom_type_scat_Cromer_Mann_b1
_atom_type_scat_Cromer_Mann_a2
_atom_type_scat_Cromer_Mann_b2
_atom_type_scat_Cromer_Mann_a3
_atom_type_scat_Cromer_Mann_b3
_atom_type_scat_Cromer_Mann_a4
_atom_type_scat_Cromer_Mann_b4
_atom_type_scat_Cromer_Mann_c
_atom_type_scat_source
C 0.0181 0.0091 2.3100 20.8439 1.0200 10.2075 1.5886 0.5687 0.8650 51.6512 0.2156 'International Tables Vol C 4.2.6.8 and 6.1.1.4'
H 0.0000 0.0000 0.4930 10.5109 0.3229 26.1257 0.1402 3.1424 0.0408 57.7998 0.0030 'International Tables Vol C 4.2.6.8 and 6.1.1.4'
N 0.0311 0.0180 12.2126 0.0057 3.1322 9.8933 2.0125 28.9975 1.1663 0.5826 -11.5290 'International Tables Vol C 4.2.6.8 and 6.1.1.4'
O 0.0492 0.0322 3.0485 13.2771 2.2868 5.7011 1.5463 0.3239 0.8670 32.9089 0.2508 'International Tables Vol C 4.2.6.8 and 6.1.1.4'

loop_
_geom_angle_atom_site_label_1
_geom_angle_site_symmetry_1
_geom_angle_atom_site_label_2
_geom_angle_site_symmetry_2
_geom_angle_atom_site_label_3
_geom_angle_site_symmetry_3
_geom_angle
_geom_angle_publ_flag
C3 . N1 . H12 . 123.1(10) no
C3 . N1 . H11 . 118.2(10) no
H12 . N1 . H11 . 117.7(14) no
C3 . N2 . H22 . 122.5(10) no
C3 . N2 . H21 . 119.1(10) no
H22 . N2 . H21 . 116.2(14) no
N1 . C3 . N2 . 120.19(11) yes
N1 . C3 . C4 . 120.22(12) yes
N2 . C3 . C4 . 119.58(12) yes
C3 . C4 . C5 . 120.20(12) yes
C3 . C4 . C6 . 120.29(12) yes
C5 . C4 . C6 . 119.48(12) yes
C4 . C5 . C6 2_767 120.19(13) yes
C4 . C5 . H51 . 121.1 no
C6 2_767 C5 . H51 . 118.7 no
C4 . C6 . C5 2_767 120.33(13) yes
C4 . C6 . H61 . 120.5 no
C5 2_767 C6 . H61 . 119.2 no
O12 . C13 . O11 . 124.82(11) yes
O12 . C13 . C14 . 117.49(12) yes
O11 . C13 . C14 . 117.69(12) yes
C13 . C14 . C15 . 120.30(12) yes
C13 . C14 . C16 . 120.49(12) yes
C15 . C14 . C16 . 119.20(12) yes
C14 . C15 . C16 2_756 119.99(13) yes
C14 . C15 . H151 . 120.7 no
C16 2_756 C15 . H151 . 119.3 no
C14 . C16 . C15 2_756 120.81(13) yes
C14 . C16 . H161 . 120.6 no
C15 2_756 C16 . H161 . 118.6 no

loop_
_geom_bond_atom_site_label_1
_geom_bond_site_symmetry_1
_geom_bond_atom_site_label_2
_geom_bond_site_symmetry_2
_geom_bond_distance
_geom_bond_publ_flag
N1 . C3 . 1.3072(17) yes
N1 . H12 . 0.895(14) no
N1 . H11 . 0.911(14) no
N2 . C3 . 1.3043(18) yes
N2 . H22 . 0.879(14) no
N2 . H21 . 0.909(14) no
C3 . C4 . 1.4900(16) yes
C4 . C5 . 1.3916(19) yes
C4 . C6 . 1.390(2) yes
C5 . C6 2_767 1.3856(19) yes
C5 . H51 . 0.931 no
C6 . H61 . 0.944 no
O11 . C13 . 1.2542(17) yes
O12 . C13 . 1.2588(17) yes
C13 . C14 . 1.5106(16) yes
C14 . C15 . 1.3912(19) yes
C14 . C16 . 1.388(2) yes
C15 . C16 2_756 1.3874(19) yes
C15 . H151 . 0.958 no
C16 . H161 . 0.955 no

loop_
_geom_hbond_atom_site_label_D
_geom_hbond_site_symmetry_D
_geom_hbond_atom_site_label_H
_geom_hbond_site_symmetry_H
_geom_hbond_atom_site_label_A
_geom_hbond_site_symmetry_A
_geom_hbond_angle_DHA
_geom_hbond_distance_DH
_geom_hbond_distance_HA
_geom_hbond_distance_DA
_geom_hbond_publ_flag
N2 . H22 . O12 2_757 148.8(14) 0.879(14) 2.008(15) 2.797(2) yes
N1 . H12 . O11 2_766 140.9(14) 0.895(14) 2.074(15) 2.825(2) yes
N2 . H21 . O12 1_455 176.8(16) 0.909(14) 1.880(14) 2.788(2) yes
N1 . H11 . O11 1_455 174.5(17) 0.911(14) 1.879(14) 2.787(2) yes
